data_7062323
loop_
_publ_author_name
'Vos\'ahlo, Petr'
'\<St\<epni\<cka, Petr'

_publ_section_title
;
 Assessing the role of substituents in ferrocene acylphosphines and their
 impact on gold-catalysed reactions
;
_journal_issue 9
_journal_name_full 'New Journal of Chemistry'
_journal_page_first 4510
_journal_page_last 4520
_journal_paper_doi 10.1039/D3NJ00201B
_journal_volume 47
_journal_year 2023
_chemical_formula_moiety 'C31 H39 Fe O P'
_chemical_formula_sum 'C31 H39 Fe O P'
_chemical_formula_weight 514.44
_space_group_crystal_system monoclinic
_space_group_IT_number 14
_space_group_name_Hall '-P 2ybc'
_space_group_name_H-M_alt 'P 1 21/c 1'
_atom_sites_solution_hydrogens geom
_atom_sites_solution_primary direct
_atom_sites_solution_secondary difmap
_audit_creation_method SHELXL-2017/1
_audit_update_record
;
2023-01-10 deposited with the CCDC.	2023-02-03 downloaded from the CCDC.
;
_cell_angle_alpha 90
_cell_angle_beta 98.833(3)
_cell_angle_gamma 90
_cell_formula_units_Z 4
_cell_length_a 10.8579(5)
_cell_length_b 6.7355(3)
_cell_length_c 34.0959(15)
_cell_measurement_reflns_used 9948
_cell_measurement_temperature 120(2)
_cell_measurement_theta_max 72.38
_cell_measurement_theta_min 4.12
_cell_volume 2463.98(19)
_computing_cell_refinement 'SAINT V8.40A (Bruker Nano, Inc., 2019)'
_computing_data_collection 'Bruker Instrument Service vV6.2.12'
_computing_data_reduction 'SAINT V8.40A (Bruker Nano, Inc., 2019)'
_computing_molecular_graphics 'PLATON (Spek, 2017)'
_computing_publication_material 'PLATON (Spek, 2017)'
_computing_structure_refinement 'SHELXL-2017/1 (Sheldrick, 2017)'
_computing_structure_solution 'XM, VERSION 2013/2'
_diffrn_ambient_temperature 120(2)
_diffrn_measured_fraction_theta_full 1.000
_diffrn_measured_fraction_theta_max 0.984
_diffrn_measurement_device_type 'Bruker D8 VENTURE Kappa Duo with PHOTON 1000'
_diffrn_measurement_method '\f and \w scans'
_diffrn_radiation_monochromator 'Quazar Mo multilayer optic'
_diffrn_radiation_source 'I\mS micro-focus sealed tube'
_diffrn_radiation_type CuK\a
_diffrn_radiation_wavelength 1.54178
_diffrn_reflns_av_R_equivalents 0.0640
_diffrn_reflns_av_unetI/netI 0.0428
_diffrn_reflns_Laue_measured_fraction_full 1.000
_diffrn_reflns_Laue_measured_fraction_max 0.984
_diffrn_reflns_limit_h_max 12
_diffrn_reflns_limit_h_min -13
_diffrn_reflns_limit_k_max 8
_diffrn_reflns_limit_k_min -8
_diffrn_reflns_limit_l_max 42
_diffrn_reflns_limit_l_min -42
_diffrn_reflns_number 30648
_diffrn_reflns_point_group_measured_fraction_full 1.000
_diffrn_reflns_point_group_measured_fraction_max 0.984
_diffrn_reflns_theta_full 67.679
_diffrn_reflns_theta_max 72.436
_diffrn_reflns_theta_min 2.623
_exptl_absorpt_coefficient_mu 5.681
_exptl_absorpt_correction_T_max 0.84
_exptl_absorpt_correction_T_min 0.62
_exptl_absorpt_correction_type multi-scan
_exptl_absorpt_process_details 'SADABS-2016/2 - Bruker AXS'
_exptl_crystal_colour red
_exptl_crystal_density_diffrn 1.387
_exptl_crystal_description plate
_exptl_crystal_F_000 1096
_exptl_crystal_size_max 0.10
_exptl_crystal_size_mid 0.08
_exptl_crystal_size_min 0.03
_refine_diff_density_max 0.527
_refine_diff_density_min -1.254
_refine_diff_density_rms 0.091
_refine_ls_extinction_method none
_refine_ls_goodness_of_fit_ref 1.099
_refine_ls_hydrogen_treatment constr
_refine_ls_matrix_type full
_refine_ls_number_parameters 308
_refine_ls_number_reflns 5067
_refine_ls_number_restraints 0
_refine_ls_restrained_S_all 1.099
_refine_ls_R_factor_all 0.0719
_refine_ls_R_factor_gt 0.0674
_refine_ls_shift/su_max 0.000
_refine_ls_shift/su_mean 0.000
_refine_ls_structure_factor_coef Fsqd
_refine_ls_weighting_details 'w=1/[\s^2^(Fo^2^)+(0.0580P)^2^+12.4920P] where P=(Fo^2^+2Fc^2^)/3'
_refine_ls_weighting_scheme calc
_refine_ls_wR_factor_gt 0.1656
_refine_ls_wR_factor_ref 0.1726
_reflns_Friedel_coverage 0.000
_reflns_number_gt 4821
_reflns_number_total 5067
_reflns_threshold_expression 'I > 2\s(I)'
_cod_data_source_file d3nj00201b2.cif
_cod_data_source_block pv410
_cod_original_sg_symbol_H-M 'P 21/c'
_cod_database_code 7062323
_shelx_shelxl_version_number 2017/1
_shelx_space_group_comment
;
The symmetry employed for this shelxl refinement is uniquely defined
by the following loop, which should always be used as a source of
symmetry information in preference to the above space-group names.
They are only intended as comments.
;
_shelx_estimated_absorpt_t_min 0.600
_shelx_estimated_absorpt_t_max 0.848

loop_
_space_group_symop_operation_xyz
'x, y, z'
'-x, y+1/2, -z+1/2'
'-x, -y, -z'
'x, -y-1/2, z-1/2'

loop_
_atom_site_label
_atom_site_type_symbol
_atom_site_fract_x
_atom_site_fract_y
_atom_site_fract_z
_atom_site_U_iso_or_equiv
_atom_site_adp_type
_atom_site_occupancy
_atom_site_site_symmetry_order
_atom_site_calc_flag
_atom_site_refinement_flags_posn
_atom_site_refinement_flags_adp
_atom_site_refinement_flags_occupancy
_atom_site_disorder_assembly
_atom_site_disorder_group
Fe Fe 0.31030(8) 0.47589(13) 0.08383(2) 0.0203(2) Uani 1 1 d . . . . .
P P 0.68105(13) 0.36312(19) 0.14168(4) 0.0164(3) Uani 1 1 d . . . . .
O O 0.5005(4) 0.0695(6) 0.13448(12) 0.0265(9) Uani 1 1 d . . . . .
C1 C 0.4173(5) 0.3909(8) 0.13557(15) 0.0202(11) Uani 1 1 d . . . . .
C2 C 0.4210(6) 0.6023(8) 0.13094(16) 0.0222(11) Uani 1 1 d . . . . .
H2 H 0.493439 0.680015 0.129872 0.027 Uiso 1 1 calc R U . . .
C3 C 0.2972(6) 0.6748(8) 0.12824(17) 0.0264(12) Uani 1 1 d . . . . .
H3 H 0.272319 0.809699 0.124906 0.032 Uiso 1 1 calc R U . . .
C4 C 0.2170(5) 0.5108(9) 0.13137(16) 0.0240(11) Uani 1 1 d . . . . .
H4 H 0.129337 0.518006 0.130771 0.029 Uiso 1 1 calc R U . . .
C5 C 0.2887(5) 0.3357(8) 0.13550(14) 0.0192(11) Uani 1 1 d . . . . .
H5 H 0.258077 0.204781 0.137823 0.023 Uiso 1 1 calc R U . . .
C6 C 0.3696(7) 0.3314(13) 0.03715(18) 0.0409(17) Uani 1 1 d . . . . .
H6 H 0.432217 0.231912 0.038985 0.049 Uiso 1 1 calc R U . . .
C7 C 0.3886(8) 0.5375(14) 0.03431(18) 0.050(2) Uani 1 1 d . . . . .
H7 H 0.466339 0.601214 0.033601 0.059 Uiso 1 1 calc R U . . .
C8 C 0.2714(9) 0.6335(12) 0.03270(19) 0.053(2) Uani 1 1 d . . . . .
H8 H 0.256837 0.772557 0.031198 0.064 Uiso 1 1 calc R U . . .
C9 C 0.1809(7) 0.4848(13) 0.03375(19) 0.0457(19) Uani 1 1 d . . . . .
H9 H 0.093958 0.506691 0.032596 0.055 Uiso 1 1 calc R U . . .
C10 C 0.2401(7) 0.2986(11) 0.03677(17) 0.0358(15) Uani 1 1 d . . . . .
H10 H 0.200697 0.173476 0.038289 0.043 Uiso 1 1 calc R U . . .
C11 C 0.5213(5) 0.2486(8) 0.13675(14) 0.0173(10) Uani 1 1 d . . . . .
C12 C 0.7152(5) 0.3656(8) 0.19787(15) 0.0164(10) Uani 1 1 d . . . . .
C13 C 0.6680(5) 0.1866(8) 0.21950(16) 0.0204(11) Uani 1 1 d . . . . .
H13A H 0.707902 0.063549 0.211725 0.024 Uiso 1 1 calc R U . . .
H13B H 0.576730 0.172935 0.211592 0.024 Uiso 1 1 calc R U . . .
C14 C 0.6983(5) 0.2142(8) 0.26486(16) 0.0218(11) Uani 1 1 d . . . . .
H14 H 0.667620 0.096810 0.278492 0.026 Uiso 1 1 calc R U . . .
C15 C 0.6340(5) 0.4023(8) 0.27663(16) 0.0210(11) Uani 1 1 d . . . . .
H15A H 0.651528 0.419752 0.305783 0.025 Uiso 1 1 calc R U . . .
H15B H 0.542708 0.389790 0.268768 0.025 Uiso 1 1 calc R U . . .
C16 C 0.6813(5) 0.5830(8) 0.25620(16) 0.0191(11) Uani 1 1 d . . . . .
H16 H 0.639181 0.705646 0.264006 0.023 Uiso 1 1 calc R U . . .
C17 C 0.8225(5) 0.6024(8) 0.26840(16) 0.0226(12) Uani 1 1 d . . . . .
H17A H 0.853331 0.719273 0.255231 0.027 Uiso 1 1 calc R U . . .
H17B H 0.842388 0.621585 0.297475 0.027 Uiso 1 1 calc R U . . .
C18 C 0.8860(5) 0.4145(8) 0.25637(15) 0.0222(11) Uani 1 1 d . . . . .
H18 H 0.978093 0.427498 0.264589 0.027 Uiso 1 1 calc R U . . .
C19 C 0.8582(5) 0.3871(8) 0.21112(15) 0.0205(11) Uani 1 1 d . . . . .
H19A H 0.901301 0.267030 0.203373 0.025 Uiso 1 1 calc R U . . .
H19B H 0.889535 0.503080 0.197788 0.025 Uiso 1 1 calc R U . . .
C20 C 0.6521(5) 0.5547(8) 0.21092(16) 0.0204(11) Uani 1 1 d . . . . .
H20A H 0.681877 0.671751 0.197517 0.024 Uiso 1 1 calc R U . . .
H20B H 0.560749 0.544686 0.202785 0.024 Uiso 1 1 calc R U . . .
C21 C 0.8400(5) 0.2342(8) 0.27697(16) 0.0220(12) Uani 1 1 d . . . . .
H21A H 0.860315 0.249945 0.306112 0.026 Uiso 1 1 calc R U . . .
H21B H 0.881906 0.112912 0.269284 0.026 Uiso 1 1 calc R U . . .
C22 C 0.7726(5) 0.1667(8) 0.11937(15) 0.0181(10) Uani 1 1 d . . . . .
C23 C 0.7948(5) -0.0359(8) 0.14001(15) 0.0204(11) Uani 1 1 d . . . . .
H23A H 0.713756 -0.098048 0.142567 0.024 Uiso 1 1 calc R U . . .
H23B H 0.842031 -0.017492 0.166994 0.024 Uiso 1 1 calc R U . . .
C24 C 0.8686(5) -0.1726(8) 0.11563(16) 0.0222(12) Uani 1 1 d . . . . .
H24 H 0.882885 -0.303396 0.129462 0.027 Uiso 1 1 calc R U . . .
C25 C 0.7944(6) -0.2059(8) 0.07437(16) 0.0250(12) Uani 1 1 d . . . . .
H25A H 0.713070 -0.267554 0.076643 0.030 Uiso 1 1 calc R U . . .
H25B H 0.840652 -0.296346 0.058971 0.030 Uiso 1 1 calc R U . . .
C26 C 0.7739(5) -0.0045(8) 0.05304(15) 0.0225(11) Uani 1 1 d . . . . .
H26 H 0.725567 -0.025348 0.025935 0.027 Uiso 1 1 calc R U . . .
C27 C 0.9010(6) 0.0881(9) 0.04933(16) 0.0254(12) Uani 1 1 d . . . . .
H27A H 0.948084 -0.001399 0.034003 0.030 Uiso 1 1 calc R U . . .
H27B H 0.888677 0.216301 0.035057 0.030 Uiso 1 1 calc R U . . .
C28 C 0.9741(5) 0.1211(8) 0.09066(16) 0.0226(12) Uani 1 1 d . . . . .
H28 H 1.056367 0.183181 0.088430 0.027 Uiso 1 1 calc R U . . .
C29 C 0.9000(5) 0.2585(8) 0.11442(15) 0.0204(11) Uani 1 1 d . . . . .
H29A H 0.886207 0.387656 0.100592 0.025 Uiso 1 1 calc R U . . .
H29B H 0.948925 0.283071 0.140942 0.025 Uiso 1 1 calc R U . . .
C30 C 0.6998(5) 0.1326(8) 0.07692(15) 0.0204(11) Uani 1 1 d . . . . .
H30A H 0.617771 0.072067 0.078773 0.024 Uiso 1 1 calc R U . . .
H30B H 0.685021 0.261681 0.063102 0.024 Uiso 1 1 calc R U . . .
C31 C 0.9949(6) -0.0790(9) 0.11176(17) 0.0245(12) Uani 1 1 d . . . . .
H31A H 1.044199 -0.059963 0.138424 0.029 Uiso 1 1 calc R U . . .
H31B H 1.042148 -0.168220 0.096419 0.029 Uiso 1 1 calc R U . . .

loop_
_atom_site_aniso_label
_atom_site_aniso_U_11
_atom_site_aniso_U_22
_atom_site_aniso_U_33
_atom_site_aniso_U_23
_atom_site_aniso_U_13
_atom_site_aniso_U_12
Fe 0.0250(4) 0.0186(4) 0.0166(4) 0.0007(3) 0.0013(3) 0.0001(4)
P 0.0213(6) 0.0096(6) 0.0185(6) 0.0001(5) 0.0033(5) 0.0006(5)
O 0.030(2) 0.0128(18) 0.035(2) -0.0006(16) 0.0030(17) -0.0022(16)
C1 0.029(3) 0.016(3) 0.016(2) -0.001(2) 0.003(2) 0.001(2)
C2 0.032(3) 0.015(3) 0.020(3) -0.002(2) 0.003(2) 0.002(2)
C3 0.035(3) 0.015(3) 0.028(3) -0.004(2) 0.000(2) 0.003(2)
C4 0.025(3) 0.023(3) 0.023(3) -0.002(2) 0.002(2) 0.002(2)
C5 0.022(3) 0.017(3) 0.017(2) 0.003(2) 0.001(2) -0.003(2)
C6 0.040(4) 0.062(5) 0.021(3) -0.013(3) 0.004(3) 0.004(4)
C7 0.058(5) 0.076(6) 0.016(3) 0.002(3) 0.010(3) -0.026(5)
C8 0.088(6) 0.047(4) 0.020(3) 0.013(3) -0.004(4) 0.000(5)
C9 0.047(4) 0.063(5) 0.023(3) -0.004(3) -0.007(3) 0.012(4)
C10 0.043(4) 0.042(4) 0.022(3) -0.012(3) 0.002(3) -0.004(3)
C11 0.021(3) 0.015(2) 0.016(2) -0.001(2) 0.0034(19) -0.002(2)
C12 0.014(2) 0.013(2) 0.022(2) -0.001(2) 0.0018(19) -0.001(2)
C13 0.026(3) 0.012(2) 0.023(3) 0.000(2) 0.007(2) -0.001(2)
C14 0.029(3) 0.016(3) 0.022(3) 0.000(2) 0.009(2) -0.003(2)
C15 0.024(3) 0.017(3) 0.023(3) -0.002(2) 0.008(2) -0.003(2)
C16 0.021(3) 0.013(2) 0.023(3) -0.003(2) 0.003(2) 0.001(2)
C17 0.027(3) 0.020(3) 0.019(3) -0.002(2) 0.000(2) -0.004(2)
C18 0.022(3) 0.025(3) 0.020(3) -0.001(2) 0.001(2) -0.001(2)
C19 0.024(3) 0.019(3) 0.020(2) 0.000(2) 0.007(2) -0.003(2)
C20 0.024(3) 0.014(2) 0.023(3) 0.000(2) 0.005(2) 0.002(2)
C21 0.027(3) 0.019(3) 0.019(3) -0.001(2) 0.002(2) 0.008(2)
C22 0.024(3) 0.013(2) 0.017(2) -0.001(2) 0.003(2) -0.001(2)
C23 0.028(3) 0.015(2) 0.019(2) 0.001(2) 0.005(2) 0.002(2)
C24 0.033(3) 0.012(2) 0.022(3) 0.003(2) 0.004(2) 0.008(2)
C25 0.035(3) 0.016(3) 0.025(3) -0.003(2) 0.011(2) 0.001(2)
C26 0.029(3) 0.019(3) 0.018(2) -0.001(2) -0.002(2) 0.005(2)
C27 0.035(3) 0.019(3) 0.023(3) 0.001(2) 0.009(2) 0.003(2)
C28 0.028(3) 0.019(3) 0.022(3) -0.002(2) 0.007(2) 0.005(2)
C29 0.027(3) 0.016(3) 0.019(2) -0.001(2) 0.005(2) -0.002(2)
C30 0.023(3) 0.016(2) 0.022(3) 0.000(2) 0.002(2) 0.001(2)
C31 0.029(3) 0.018(3) 0.027(3) 0.000(2) 0.004(2) 0.008(2)

loop_
_atom_type_symbol
_atom_type_description
_atom_type_scat_dispersion_real
_atom_type_scat_dispersion_imag
_atom_type_scat_source
C C 0.0181 0.0091 'International Tables Vol C Tables 4.2.6.8 and 6.1.1.4'
H H 0.0000 0.0000 'International Tables Vol C Tables 4.2.6.8 and 6.1.1.4'
Fe Fe -1.1336 3.1974 'International Tables Vol C Tables 4.2.6.8 and 6.1.1.4'
O O 0.0492 0.0322 'International Tables Vol C Tables 4.2.6.8 and 6.1.1.4'
P P 0.2955 0.4335 'International Tables Vol C Tables 4.2.6.8 and 6.1.1.4'

loop_
_geom_angle_atom_site_label_1
_geom_angle_atom_site_label_2
_geom_angle_atom_site_label_3
_geom_angle
_geom_angle_site_symmetry_1
_geom_angle_site_symmetry_3
_geom_angle_publ_flag
C8 Fe C9 40.5(3) . . ?
C8 Fe C2 118.6(3) . . ?
C9 Fe C2 153.5(3) . . ?
C8 Fe C1 154.9(3) . . ?
C9 Fe C1 163.8(3) . . ?
C2 Fe C1 41.2(2) . . ?
C8 Fe C3 105.3(3) . . ?
C9 Fe C3 119.0(3) . . ?
C2 Fe C3 40.7(2) . . ?
C1 Fe C3 68.8(2) . . ?
C8 Fe C5 161.1(3) . . ?
C9 Fe C5 125.5(3) . . ?
C2 Fe C5 69.2(2) . . ?
C1 Fe C5 41.4(2) . . ?
C3 Fe C5 68.5(2) . . ?
C8 Fe C7 40.8(4) . . ?
C9 Fe C7 67.9(3) . . ?
C2 Fe C7 107.2(3) . . ?
C1 Fe C7 121.1(3) . . ?
C3 Fe C7 124.3(3) . . ?
C5 Fe C7 157.2(3) . . ?
C8 Fe C10 68.2(3) . . ?
C9 Fe C10 40.2(3) . . ?
C2 Fe C10 164.3(3) . . ?
C1 Fe C10 127.4(3) . . ?
C3 Fe C10 154.4(3) . . ?
C5 Fe C10 109.1(3) . . ?
C7 Fe C10 67.9(3) . . ?
C8 Fe C6 68.3(3) . . ?
C9 Fe C6 67.8(3) . . ?
C2 Fe C6 126.3(3) . . ?
C1 Fe C6 109.4(3) . . ?
C3 Fe C6 162.1(3) . . ?
C5 Fe C6 122.7(3) . . ?
C7 Fe C6 40.2(3) . . ?
C10 Fe C6 40.5(3) . . ?
C8 Fe C4 123.8(3) . . ?
C9 Fe C4 107.3(3) . . ?
C2 Fe C4 68.5(2) . . ?
C1 Fe C4 68.5(2) . . ?
C3 Fe C4 40.6(2) . . ?
C5 Fe C4 40.2(2) . . ?
C7 Fe C4 161.2(3) . . ?
C10 Fe C4 121.0(3) . . ?
C6 Fe C4 156.7(3) . . ?
C11 P C22 102.3(2) . . ?
C11 P C12 97.4(2) . . ?
C22 P C12 112.4(2) . . ?
C2 C1 C5 107.4(5) . . ?
C2 C1 C11 127.8(5) . . ?
C5 C1 C11 124.6(5) . . ?
C2 C1 Fe 69.4(3) . . ?
C5 C1 Fe 69.4(3) . . ?
C11 C1 Fe 122.5(4) . . ?
C3 C2 C1 107.8(5) . . ?
C3 C2 Fe 69.8(3) . . ?
C1 C2 Fe 69.5(3) . . ?
C3 C2 H2 126.1 . . ?
C1 C2 H2 126.1 . . ?
Fe C2 H2 126.2 . . ?
C2 C3 C4 108.2(5) . . ?
C2 C3 Fe 69.5(3) . . ?
C4 C3 Fe 70.1(3) . . ?
C2 C3 H3 125.9 . . ?
C4 C3 H3 125.9 . . ?
Fe C3 H3 126.1 . . ?
C5 C4 C3 108.8(5) . . ?
C5 C4 Fe 69.6(3) . . ?
C3 C4 Fe 69.3(3) . . ?
C5 C4 H4 125.6 . . ?
C3 C4 H4 125.6 . . ?
Fe C4 H4 127.1 . . ?
C4 C5 C1 107.7(5) . . ?
C4 C5 Fe 70.2(3) . . ?
C1 C5 Fe 69.1(3) . . ?
C4 C5 H5 126.1 . . ?
C1 C5 H5 126.1 . . ?
Fe C5 H5 126.1 . . ?
C7 C6 C10 108.0(7) . . ?
C7 C6 Fe 69.7(4) . . ?
C10 C6 Fe 69.7(4) . . ?
C7 C6 H6 126.0 . . ?
C10 C6 H6 126.0 . . ?
Fe C6 H6 126.2 . . ?
C6 C7 C8 108.1(7) . . ?
C6 C7 Fe 70.1(4) . . ?
C8 C7 Fe 68.9(4) . . ?
C6 C7 H7 126.0 . . ?
C8 C7 H7 126.0 . . ?
Fe C7 H7 126.6 . . ?
C9 C8 C7 107.5(7) . . ?
C9 C8 Fe 70.1(4) . . ?
C7 C8 Fe 70.2(4) . . ?
C9 C8 H8 126.3 . . ?
C7 C8 H8 126.3 . . ?
Fe C8 H8 125.0 . . ?
C10 C9 C8 108.9(7) . . ?
C10 C9 Fe 70.3(4) . . ?
C8 C9 Fe 69.4(4) . . ?
C10 C9 H9 125.6 . . ?
C8 C9 H9 125.6 . . ?
Fe C9 H9 126.3 . . ?
C9 C10 C6 107.6(7) . . ?
C9 C10 Fe 69.4(4) . . ?
C6 C10 Fe 69.8(4) . . ?
C9 C10 H10 126.2 . . ?
C6 C10 H10 126.2 . . ?
Fe C10 H10 126.2 . . ?
O C11 C1 120.2(5) . . ?
O C11 P 124.5(4) . . ?
C1 C11 P 115.3(4) . . ?
C13 C12 C20 108.2(4) . . ?
C13 C12 C19 108.9(4) . . ?
C20 C12 C19 107.9(4) . . ?
C13 C12 P 116.7(4) . . ?
C20 C12 P 105.8(3) . . ?
C19 C12 P 109.0(3) . . ?
C12 C13 C14 110.5(4) . . ?
C12 C13 H13A 109.6 . . ?
C14 C13 H13A 109.6 . . ?
C12 C13 H13B 109.6 . . ?
C14 C13 H13B 109.6 . . ?
H13A C13 H13B 108.1 . . ?
C15 C14 C21 109.6(4) . . ?
C15 C14 C13 109.1(4) . . ?
C21 C14 C13 109.3(4) . . ?
C15 C14 H14 109.6 . . ?
C21 C14 H14 109.6 . . ?
C13 C14 H14 109.6 . . ?
C14 C15 C16 109.9(4) . . ?
C14 C15 H15A 109.7 . . ?
C16 C15 H15A 109.7 . . ?
C14 C15 H15B 109.7 . . ?
C16 C15 H15B 109.7 . . ?
H15A C15 H15B 108.2 . . ?
C15 C16 C17 109.6(4) . . ?
C15 C16 C20 109.1(4) . . ?
C17 C16 C20 109.1(4) . . ?
C15 C16 H16 109.7 . . ?
C17 C16 H16 109.7 . . ?
C20 C16 H16 109.7 . . ?
C18 C17 C16 109.3(4) . . ?
C18 C17 H17A 109.8 . . ?
C16 C17 H17A 109.8 . . ?
C18 C17 H17B 109.8 . . ?
C16 C17 H17B 109.8 . . ?
H17A C17 H17B 108.3 . . ?
C21 C18 C17 110.0(4) . . ?
C21 C18 C19 109.8(4) . . ?
C17 C18 C19 110.0(4) . . ?
C21 C18 H18 109.0 . . ?
C17 C18 H18 109.0 . . ?
C19 C18 H18 109.0 . . ?
C18 C19 C12 109.6(4) . . ?
C18 C19 H19A 109.7 . . ?
C12 C19 H19A 109.7 . . ?
C18 C19 H19B 109.7 . . ?
C12 C19 H19B 109.7 . . ?
H19A C19 H19B 108.2 . . ?
C16 C20 C12 111.0(4) . . ?
C16 C20 H20A 109.4 . . ?
C12 C20 H20A 109.4 . . ?
C16 C20 H20B 109.4 . . ?
C12 C20 H20B 109.4 . . ?
H20A C20 H20B 108.0 . . ?
C18 C21 C14 109.4(4) . . ?
C18 C21 H21A 109.8 . . ?
C14 C21 H21A 109.8 . . ?
C18 C21 H21B 109.8 . . ?
C14 C21 H21B 109.8 . . ?
H21A C21 H21B 108.3 . . ?
C23 C22 C29 108.9(4) . . ?
C23 C22 C30 108.4(4) . . ?
C29 C22 C30 107.0(4) . . ?
C23 C22 P 119.6(4) . . ?
C29 C22 P 107.4(3) . . ?
C30 C22 P 104.8(4) . . ?
C22 C23 C24 109.9(4) . . ?
C22 C23 H23A 109.7 . . ?
C24 C23 H23A 109.7 . . ?
C22 C23 H23B 109.7 . . ?
C24 C23 H23B 109.7 . . ?
H23A C23 H23B 108.2 . . ?
C25 C24 C31 109.5(5) . . ?
C25 C24 C23 109.8(5) . . ?
C31 C24 C23 110.2(4) . . ?
C25 C24 H24 109.1 . . ?
C31 C24 H24 109.1 . . ?
C23 C24 H24 109.1 . . ?
C24 C25 C26 108.9(4) . . ?
C24 C25 H25A 109.9 . . ?
C26 C25 H25A 109.9 . . ?
C24 C25 H25B 109.9 . . ?
C26 C25 H25B 109.9 . . ?
H25A C25 H25B 108.3 . . ?
C27 C26 C30 110.4(4) . . ?
C27 C26 C25 109.2(4) . . ?
C30 C26 C25 109.2(4) . . ?
C27 C26 H26 109.3 . . ?
C30 C26 H26 109.3 . . ?
C25 C26 H26 109.3 . . ?
C28 C27 C26 109.2(4) . . ?
C28 C27 H27A 109.8 . . ?
C26 C27 H27A 109.8 . . ?
C28 C27 H27B 109.8 . . ?
C26 C27 H27B 109.8 . . ?
H27A C27 H27B 108.3 . . ?
C27 C28 C31 109.0(5) . . ?
C27 C28 C29 109.6(5) . . ?
C31 C28 C29 109.6(4) . . ?
C27 C28 H28 109.6 . . ?
C31 C28 H28 109.6 . . ?
C29 C28 H28 109.6 . . ?
C28 C29 C22 111.5(4) . . ?
C28 C29 H29A 109.3 . . ?
C22 C29 H29A 109.3 . . ?
C28 C29 H29B 109.3 . . ?
C22 C29 H29B 109.3 . . ?
H29A C29 H29B 108.0 . . ?
C26 C30 C22 110.4(4) . . ?
C26 C30 H30A 109.6 . . ?
C22 C30 H30A 109.6 . . ?
C26 C30 H30B 109.6 . . ?
C22 C30 H30B 109.6 . . ?
H30A C30 H30B 108.1 . . ?
C28 C31 C24 109.5(5) . . ?
C28 C31 H31A 109.8 . . ?
C24 C31 H31A 109.8 . . ?
C28 C31 H31B 109.8 . . ?
C24 C31 H31B 109.8 . . ?
H31A C31 H31B 108.2 . . ?

loop_
_geom_bond_atom_site_label_1
_geom_bond_atom_site_label_2
_geom_bond_distance
_geom_bond_site_symmetry_2
_geom_bond_publ_flag
Fe C8 2.029(6) . ?
Fe C9 2.039(6) . ?
Fe C2 2.039(6) . ?
Fe C1 2.040(5) . ?
Fe C3 2.043(6) . ?
Fe C5 2.044(5) . ?
Fe C7 2.046(7) . ?
Fe C10 2.051(6) . ?
Fe C6 2.052(7) . ?
Fe C4 2.053(6) . ?
P C11 1.882(5) . ?
P C22 1.884(5) . ?
P C12 1.895(5) . ?
O C11 1.227(7) . ?
C1 C2 1.434(7) . ?
C1 C5 1.445(8) . ?
C1 C11 1.477(8) . ?
C2 C3 1.420(8) . ?
C2 H2 0.9500 . ?
C3 C4 1.421(8) . ?
C3 H3 0.9500 . ?
C4 C5 1.408(8) . ?
C4 H4 0.9500 . ?
C5 H5 0.9500 . ?
C6 C7 1.409(12) . ?
C6 C10 1.421(10) . ?
C6 H6 0.9500 . ?
C7 C8 1.421(12) . ?
C7 H7 0.9500 . ?
C8 C9 1.408(12) . ?
C8 H8 0.9500 . ?
C9 C10 1.406(11) . ?
C9 H9 0.9500 . ?
C10 H10 0.9500 . ?
C12 C13 1.542(7) . ?
C12 C20 1.544(7) . ?
C12 C19 1.556(7) . ?
C13 C14 1.542(7) . ?
C13 H13A 0.9900 . ?
C13 H13B 0.9900 . ?
C14 C15 1.529(7) . ?
C14 C21 1.537(8) . ?
C14 H14 1.0000 . ?
C15 C16 1.530(7) . ?
C15 H15A 0.9900 . ?
C15 H15B 0.9900 . ?
C16 C17 1.531(8) . ?
C16 C20 1.539(7) . ?
C16 H16 1.0000 . ?
C17 C18 1.527(8) . ?
C17 H17A 0.9900 . ?
C17 H17B 0.9900 . ?
C18 C21 1.524(8) . ?
C18 C19 1.537(7) . ?
C18 H18 1.0000 . ?
C19 H19A 0.9900 . ?
C19 H19B 0.9900 . ?
C20 H20A 0.9900 . ?
C20 H20B 0.9900 . ?
C21 H21A 0.9900 . ?
C21 H21B 0.9900 . ?
C22 C23 1.537(7) . ?
C22 C29 1.548(7) . ?
C22 C30 1.556(7) . ?
C23 C24 1.545(7) . ?
C23 H23A 0.9900 . ?
C23 H23B 0.9900 . ?
C24 C25 1.526(8) . ?
C24 C31 1.534(8) . ?
C24 H24 1.0000 . ?
C25 C26 1.539(7) . ?
C25 H25A 0.9900 . ?
C25 H25B 0.9900 . ?
C26 C27 1.538(8) . ?
C26 C30 1.538(7) . ?
C26 H26 1.0000 . ?
C27 C28 1.524(7) . ?
C27 H27A 0.9900 . ?
C27 H27B 0.9900 . ?
C28 C31 1.528(8) . ?
C28 C29 1.536(7) . ?
C28 H28 1.0000 . ?
C29 H29A 0.9900 . ?
C29 H29B 0.9900 . ?
C30 H30A 0.9900 . ?
C30 H30B 0.9900 . ?
C31 H31A 0.9900 . ?
C31 H31B 0.9900 . ?
